data_7117905
loop_
_publ_author_name
'Holloway, J.H.'
'Kaucic, V.'
'Russell, D.R.'

_publ_section_title
;
 Synthesis, Chemistry, and Crystal Structures of High-valent
 Transition-metal Chalcogenide Fluorides and Their Derivatives
;
_journal_name_full
;
Journal of the Chemical Society. Chemical Communications (1972-)
;
_journal_page_first 1079
_journal_page_last 1081
_journal_volume 1983
_journal_year 1983
_chemical_formula_sum 'F4 Re S'
_chemical_name_systematic 'F4 S Re'
_space_group_IT_number 29
_symmetry_space_group_name_Hall 'P 2c -2ac'
_symmetry_space_group_name_H-M 'P c a 21'
_cell_angle_alpha 90
_cell_angle_beta 90
_cell_angle_gamma 90
_cell_formula_units_Z 24
_cell_length_a 10.893
_cell_length_b 8.278
_cell_length_c 27.663
_cell_volume 2494.435
_citation_journal_id_ASTM JCCCAT
_cod_data_source_file Holloway_JCCCAT_1983_294.cif
_cod_data_source_block F4Re1S1
_cod_original_formula_sum 'F4 Re1 S1'
_cod_database_code 7117905

loop_
_symmetry_equiv_pos_as_xyz
x,y,z
-x,-y,z+1/2
-x+1/2,y,z+1/2
x+1/2,-y,z

loop_
_atom_site_label
_atom_site_type_symbol
_atom_site_fract_x
_atom_site_fract_y
_atom_site_fract_z
_atom_site_occupancy
_atom_site_U_iso_or_equiv
F8 F-1 0.518 0.652 0.2517 1 0.0
S3 S-2 0.5052 0.4498 0.1618 1 0.0
F7 F-1 0.247 0.458 0.2067 1 0.0
S6 S-2 0.439 0.081 0.4337 1 0.0
F19 F-1 0.102 0.727 0.3225 1 0.0
F14 F-1 0.533 0.191 0.6038 1 0.0
F13 F-1 0.519 -0.106 0.6293 1 0.0
F15 F-1 0.324 -0.132 0.5763 1 0.0
Re3 Re+6 0.4023 0.5346 0.21588 1 0.0
S1 S-2 0.0817 1.0844 0.3083 1 0.0
F5 F-1 0.174 0.434 0.3373 1 0.0
F9 F-1 0.354 0.73 0.1955 1 0.0
F6 F-1 0.293 0.831 0.3561 1 0.0
F2 F-1 -0.118 0.838 0.3337 1 0.0
F22 F-1 0.334 0.176 0.5516 1 0.0
F17 F-1 0.602 -0.202 0.4159 1 0.0
F3 F-1 -0.125 0.95 0.2417 1 0.0
F20 F-1 0.42 0.351 0.2618 1 0.0
F10 F-1 0.395 0.498 0.5628 1 0.0
F24 F-1 0.512 -0.027 0.5367 1 0.0
F1 F-1 0.093 0.835 0.2317 1 0.0
F12 F-1 0.197 0.381 0.5964 1 0.0
S4 S-2 0.1767 0.6351 0.5173 1 0.0
Re2 Re+6 0.26216 0.6146 0.35104 1 0.0
F16 F-1 0.692 0.012 0.4715 1 0.0
F23 F-1 0.64 -0.285 0.5114 1 0.0
Re1 Re+6 -0.0014 0.8801 0.28343 1 0.0
S2 S-2 0.4166 0.514 0.3792 1 0.0
S5 S-2 0.31 0.105 0.6596 1 0.0
F18 F-1 0.425 -0.254 0.4739 1 0.0
Re6 Re+6 0.53969 -0.0886 0.46522 1 0.0
F4 F-1 0.17 0.644 0.4097 1 0.0
Re5 Re+6 0.4098 0.0399 0.6 1 0.0
F11 F-1 0.359 0.376 0.4799 1 0.0
Re4 Re+6 0.26049 0.424 0.53285 1 0.0
F21 F-1 0.302 0.616 0.2854 1 0.0
